data_4508994
loop_
_publ_author_name
'Xu, Guan-Cheng'
'Ding, Yu-Jie'
'Okamura, Taka-aki'
'Huang, Yong-Qing'
'Bai, Zheng-Shuai'
'Hua, Qing'
'Liu, Guang-Xiang'
'Sun, Wei-Yin'
'Ueyama, Norikazu'

_publ_section_title
;
 Coordination Polymers with Varied Metal Centers and Flexible Tripodal
 Ligand 1,3,5-Tris(imidazol-1-ylmethyl)benzene: Synthesis, Structure, and
 Reversible Anion Exchange Property
;
_journal_issue 1
_journal_name_full 'Crystal Growth &amp; Design'
_journal_page_first 395
_journal_paper_doi 10.1021/cg800600g
_journal_volume 9
_journal_year 2009
_chemical_formula_moiety 'C20 H30 N6 O8 Ni S '
_chemical_formula_sum 'C20 H30 N6 Ni O8 S'
_chemical_formula_weight 573.27
_chemical_name_systematic
; 
[Ni(XG4)(H2O)2(OSO3)]-EtOH-H2O
;
_space_group_IT_number 2
_symmetry_cell_setting triclinic
_symmetry_Int_Tables_number 2
_symmetry_space_group_name_Hall '-P 1'
_symmetry_space_group_name_H-M 'P -1'
_atom_sites_solution_hydrogens geom
_atom_sites_solution_primary direct
_atom_sites_solution_secondary difmap
_audit_creation_date 'Tue Apr 24 22:04:19 2007'
_audit_creation_method SHELXL-97
_cell_angle_alpha 88.965(14)
_cell_angle_beta 78.925(13)
_cell_angle_gamma 70.326(13)
_cell_formula_units_Z 2
_cell_length_a 8.6910(18)
_cell_length_b 11.908(3)
_cell_length_c 12.660(3)
_cell_measurement_reflns_used 9344
_cell_measurement_temperature 200
_cell_measurement_theta_max 27.5
_cell_measurement_theta_min 3.3
_cell_volume 1209.2(5)
_computing_structure_refinement 'SHELXL-97 (Sheldrick, 1997)'
_computing_structure_solution 'SIR92 (Altomare et al., 1994)'
_diffrn_ambient_temperature 200
_diffrn_detector_area_resol_mean 10.00
_diffrn_measured_fraction_theta_full 0.991
_diffrn_measured_fraction_theta_max 0.991
_diffrn_measurement_device_type 'Rigaku RAXIS-RAPID Imaging Plate'
_diffrn_measurement_method \w
_diffrn_radiation_monochromator graphite
_diffrn_radiation_source 'fine-focus sealed tube'
_diffrn_radiation_type MoK\a
_diffrn_radiation_wavelength 0.71075
_diffrn_reflns_av_R_equivalents 0.0275
_diffrn_reflns_av_sigmaI/netI 0.0322
_diffrn_reflns_limit_h_max 11
_diffrn_reflns_limit_h_min -11
_diffrn_reflns_limit_k_max 14
_diffrn_reflns_limit_k_min -15
_diffrn_reflns_limit_l_max 16
_diffrn_reflns_limit_l_min -16
_diffrn_reflns_number 11487
_diffrn_reflns_theta_full 27.48
_diffrn_reflns_theta_max 27.48
_diffrn_reflns_theta_min 3.27
_exptl_absorpt_coefficient_mu 0.947
_exptl_absorpt_correction_T_max 0.910
_exptl_absorpt_correction_T_min 0.710
_exptl_absorpt_correction_type multi-scan
_exptl_absorpt_process_details '(Higashi, 1995)'
_exptl_crystal_colour aqua-blue
_exptl_crystal_density_diffrn 1.574
_exptl_crystal_density_method 'not measured'
_exptl_crystal_description block
_exptl_crystal_F_000 600
_exptl_crystal_size_max 0.400
_exptl_crystal_size_mid 0.300
_exptl_crystal_size_min 0.100
_refine_diff_density_max 0.405
_refine_diff_density_min -0.412
_refine_diff_density_rms 0.066
_refine_ls_extinction_method none
_refine_ls_goodness_of_fit_ref 1.047
_refine_ls_hydrogen_treatment mixed
_refine_ls_matrix_type full
_refine_ls_number_parameters 346
_refine_ls_number_reflns 5507
_refine_ls_number_restraints 0
_refine_ls_restrained_S_all 1.047
_refine_ls_R_factor_all 0.0339
_refine_ls_R_factor_gt 0.0290
_refine_ls_shift/su_max 0.001
_refine_ls_shift/su_mean 0.000
_refine_ls_structure_factor_coef Fsqd
_refine_ls_weighting_details 'calc w=1/[\s^2^(Fo^2^)+(0.0301P)^2^+0.7400P] where P=(Fo^2^+2Fc^2^)/3'
_refine_ls_weighting_scheme calc
_refine_ls_wR_factor_gt 0.0718
_refine_ls_wR_factor_ref 0.0742
_reflns_number_gt 4952
_reflns_number_total 5507
_reflns_threshold_expression I>2\s(I)
_cod_data_source_file cg800600gsup1.cif
_cod_data_source_block 7
_cod_original_cell_volume 1209.3(5)
_cod_database_code 4508994

loop_
_symmetry_equiv_pos_as_xyz
'x, y, z'
'-x, -y, -z'

loop_
_atom_site_label
_atom_site_type_symbol
_atom_site_fract_x
_atom_site_fract_y
_atom_site_fract_z
_atom_site_U_iso_or_equiv
_atom_site_adp_type
_atom_site_occupancy
_atom_site_symmetry_multiplicity
_atom_site_calc_flag
_atom_site_refinement_flags
Ni1 Ni 0.23814(2) 0.264794(18) 0.298429(16) 0.01505(7) Uani 1 1 d .
S1 S -0.15351(4) 0.30173(3) 0.27824(3) 0.01564(9) Uani 1 1 d .
O1 O 0.08521(17) 0.41094(12) 0.40210(11) 0.0251(3) Uani 1 1 d .
H19 H -0.015(3) 0.426(2) 0.3931(18) 0.030 Uiso 1 1 d .
H20 H 0.104(3) 0.469(2) 0.4026(19) 0.030 Uiso 1 1 d .
O2 O 0.43106(16) 0.29552(13) 0.35695(11) 0.0259(3) Uani 1 1 d .
H21 H 0.411(3) 0.361(2) 0.386(2) 0.031 Uiso 1 1 d .
H23 H 0.296(3) 0.568(2) 0.479(2) 0.031 Uiso 1 1 d .
O3 O 0.3205(2) 0.54035(15) 0.41723(13) 0.0396(4) Uani 1 1 d .
H22 H 0.532(4) 0.266(2) 0.339(2) 0.047 Uiso 1 1 d .
H24 H 0.385(3) 0.565(2) 0.386(2) 0.047 Uiso 1 1 d .
O4 O 0.56443(18) 0.60434(14) 0.27347(14) 0.0374(3) Uani 1 1 d .
H25 H 0.629(3) 0.542(2) 0.253(2) 0.045 Uiso 1 1 d .
O11 O 0.02955(13) 0.24087(11) 0.24835(10) 0.0200(2) Uani 1 1 d .
O12 O -0.19262(15) 0.38214(13) 0.37459(11) 0.0307(3) Uani 1 1 d .
O13 O -0.21539(17) 0.37330(14) 0.19085(11) 0.0362(3) Uani 1 1 d .
O14 O -0.23394(16) 0.21191(12) 0.30237(14) 0.0391(4) Uani 1 1 d .
N11 N 0.29179(16) 0.52351(12) 0.07561(11) 0.0169(3) Uani 1 1 d .
N12 N 0.25431(17) 0.37689(12) 0.17297(11) 0.0190(3) Uani 1 1 d .
N31 N -0.08747(16) 0.92002(12) 0.43731(11) 0.0171(3) Uani 1 1 d .
N32 N -0.20621(17) 0.84135(13) 0.57362(11) 0.0189(3) Uani 1 1 d .
N51 N -0.37523(16) 0.99955(12) 0.09279(11) 0.0172(3) Uani 1 1 d .
N52 N -0.59775(16) 1.11844(12) 0.20199(11) 0.0174(3) Uani 1 1 d .
C1 C 0.18752(19) 0.74197(14) 0.09516(13) 0.0165(3) Uani 1 1 d .
C2 C 0.18056(19) 0.78693(15) 0.19732(13) 0.0175(3) Uani 1 1 d .
H1 H 0.2672 0.7495 0.2353 0.021 Uiso 1 1 calc R
C3 C 0.04708(19) 0.88661(14) 0.24402(13) 0.0164(3) Uani 1 1 d .
C4 C -0.07905(19) 0.94089(14) 0.18772(13) 0.0171(3) Uani 1 1 d .
H2 H -0.1692 1.0098 0.2188 0.021 Uiso 1 1 calc R
C5 C -0.07448(19) 0.89534(14) 0.08644(13) 0.0166(3) Uani 1 1 d .
C6 C 0.05988(19) 0.79595(14) 0.04010(13) 0.0171(3) Uani 1 1 d .
H3 H 0.0643 0.7649 -0.0295 0.020 Uiso 1 1 calc R
C11 C 0.3305(2) 0.63200(14) 0.04662(14) 0.0192(3) Uani 1 1 d .
H4 H 0.3535 0.6358 -0.0328 0.023 Uiso 1 1 calc R
H5 H 0.4319 0.6295 0.0728 0.023 Uiso 1 1 calc R
C12 C 0.3166(2) 0.46426(15) 0.16527(13) 0.0190(3) Uani 1 1 d .
H6 H 0.3721 0.4828 0.2167 0.023 Uiso 1 1 calc R
C13 C 0.1861(2) 0.38128(16) 0.08286(15) 0.0246(4) Uani 1 1 d .
H7 H 0.1318 0.3288 0.0658 0.029 Uiso 1 1 calc R
C14 C 0.2080(2) 0.47161(16) 0.02217(14) 0.0236(4) Uani 1 1 d .
H8 H 0.1725 0.4943 -0.0439 0.028 Uiso 1 1 calc R
C31 C 0.0414(2) 0.93851(16) 0.35299(13) 0.0196(3) Uani 1 1 d .
H9 H 0.1513 0.9015 0.3734 0.024 Uiso 1 1 calc R
H10 H 0.0206 1.0253 0.3481 0.024 Uiso 1 1 calc R
C32 C -0.0660(2) 0.83041(15) 0.50521(13) 0.0183(3) Uani 1 1 d .
H11 H 0.0366 0.7675 0.5041 0.022 Uiso 1 1 calc R
C33 C -0.3227(2) 0.94289(16) 0.54722(14) 0.0225(4) Uani 1 1 d .
H12 H -0.4364 0.9735 0.5826 0.027 Uiso 1 1 calc R
C34 C -0.2516(2) 0.99274(16) 0.46342(14) 0.0220(3) Uani 1 1 d .
H13 H -0.3042 1.0634 0.4296 0.026 Uiso 1 1 calc R
C51 C -0.20930(19) 0.95576(15) 0.02386(13) 0.0191(3) Uani 1 1 d .
H14 H -0.1849 1.0236 -0.0130 0.023 Uiso 1 1 calc R
H15 H -0.2083 0.8984 -0.0321 0.023 Uiso 1 1 calc R
C52 C -0.45291(19) 1.11000(15) 0.14008(14) 0.0187(3) Uani 1 1 d .
H16 H -0.4092 1.1735 0.1302 0.022 Uiso 1 1 calc R
C53 C -0.6116(2) 1.00747(16) 0.19382(14) 0.0218(3) Uani 1 1 d .
H17 H -0.7034 0.9859 0.2296 0.026 Uiso 1 1 calc R
C54 C -0.4753(2) 0.93339(16) 0.12729(15) 0.0220(3) Uani 1 1 d .
H18 H -0.4535 0.8519 0.1084 0.026 Uiso 1 1 calc R
C101 C 0.6370(4) 0.6704(2) 0.3288(2) 0.0555(7) Uani 1 1 d .
H26 H 0.6494 0.6368 0.4000 0.067 Uiso 1 1 calc R
H27 H 0.5607 0.7542 0.3413 0.067 Uiso 1 1 calc R
C102 C 0.8032(4) 0.6689(3) 0.2685(3) 0.0767(10) Uani 1 1 d .
H28 H 0.8470 0.7155 0.3100 0.092 Uiso 1 1 calc R
H29 H 0.7914 0.7038 0.1985 0.092 Uiso 1 1 calc R
H30 H 0.8802 0.5863 0.2573 0.092 Uiso 1 1 calc R

loop_
_atom_site_aniso_label
_atom_site_aniso_U_11
_atom_site_aniso_U_22
_atom_site_aniso_U_33
_atom_site_aniso_U_23
_atom_site_aniso_U_13
_atom_site_aniso_U_12
Ni1 0.01295(10) 0.01721(11) 0.01422(11) 0.00162(8) -0.00076(7) -0.00521(8)
S1 0.01339(18) 0.01711(18) 0.01545(19) 0.00063(15) -0.00187(14) -0.00445(14)
O1 0.0241(6) 0.0238(6) 0.0263(7) -0.0064(6) -0.0018(5) -0.0081(5)
O2 0.0168(6) 0.0313(7) 0.0317(7) -0.0024(6) -0.0050(5) -0.0106(5)
O3 0.0486(9) 0.0488(10) 0.0253(8) -0.0111(7) 0.0042(7) -0.0273(8)
O4 0.0299(8) 0.0287(7) 0.0488(10) 0.0030(7) -0.0074(7) -0.0038(6)
O11 0.0132(5) 0.0234(6) 0.0219(6) -0.0037(5) -0.0015(4) -0.0054(4)
O12 0.0213(6) 0.0414(8) 0.0244(7) -0.0137(6) 0.0005(5) -0.0060(6)
O13 0.0316(7) 0.0441(8) 0.0216(7) 0.0089(6) -0.0069(6) 0.0022(6)
O14 0.0192(6) 0.0225(7) 0.0732(12) 0.0029(7) 0.0004(7) -0.0093(5)
N11 0.0170(6) 0.0147(6) 0.0166(7) 0.0007(5) -0.0008(5) -0.0035(5)
N12 0.0199(7) 0.0181(7) 0.0180(7) 0.0019(6) -0.0030(5) -0.0057(5)
N31 0.0177(6) 0.0213(7) 0.0136(6) 0.0013(5) -0.0021(5) -0.0088(5)
N32 0.0175(6) 0.0238(7) 0.0165(7) 0.0033(6) -0.0036(5) -0.0085(5)
N51 0.0147(6) 0.0184(7) 0.0165(7) 0.0018(5) -0.0022(5) -0.0035(5)
N52 0.0148(6) 0.0186(7) 0.0167(7) 0.0019(5) -0.0012(5) -0.0041(5)
C1 0.0158(7) 0.0131(7) 0.0194(8) 0.0014(6) 0.0005(6) -0.0057(6)
C2 0.0158(7) 0.0190(8) 0.0183(8) 0.0044(6) -0.0035(6) -0.0068(6)
C3 0.0184(7) 0.0184(8) 0.0143(7) 0.0017(6) 0.0001(6) -0.0105(6)
C4 0.0161(7) 0.0162(7) 0.0163(8) -0.0012(6) -0.0001(6) -0.0036(6)
C5 0.0156(7) 0.0171(7) 0.0165(8) 0.0012(6) -0.0007(6) -0.0060(6)
C6 0.0178(7) 0.0172(7) 0.0156(7) -0.0019(6) 0.0002(6) -0.0069(6)
C11 0.0167(7) 0.0159(7) 0.0215(8) 0.0015(6) 0.0020(6) -0.0043(6)
C12 0.0210(8) 0.0190(8) 0.0167(8) 0.0013(6) -0.0031(6) -0.0067(6)
C13 0.0308(9) 0.0250(9) 0.0230(9) 0.0041(7) -0.0095(7) -0.0139(7)
C14 0.0271(9) 0.0262(9) 0.0203(8) 0.0040(7) -0.0083(7) -0.0110(7)
C31 0.0196(8) 0.0273(9) 0.0150(8) 0.0007(7) -0.0006(6) -0.0133(7)
C32 0.0176(7) 0.0211(8) 0.0157(8) 0.0016(6) -0.0023(6) -0.0065(6)
C33 0.0164(7) 0.0324(9) 0.0180(8) 0.0049(7) -0.0047(6) -0.0067(7)
C34 0.0196(8) 0.0270(9) 0.0175(8) 0.0045(7) -0.0056(6) -0.0045(7)
C51 0.0150(7) 0.0228(8) 0.0156(8) -0.0007(6) -0.0005(6) -0.0026(6)
C52 0.0164(7) 0.0177(8) 0.0199(8) 0.0014(6) -0.0003(6) -0.0048(6)
C53 0.0200(8) 0.0255(9) 0.0224(8) 0.0025(7) -0.0023(6) -0.0123(7)
C54 0.0240(8) 0.0198(8) 0.0245(9) -0.0002(7) -0.0043(7) -0.0107(7)
C101 0.0696(18) 0.0422(14) 0.0603(17) 0.0030(12) -0.0189(14) -0.0230(13)
C102 0.080(2) 0.066(2) 0.113(3) 0.039(2) -0.044(2) -0.0514(18)

loop_
_atom_type_symbol
_atom_type_description
_atom_type_scat_dispersion_real
_atom_type_scat_dispersion_imag
_atom_type_scat_source
Ni Ni 0.3393 1.1124 'International Tables Vol C Tables 4.2.6.8 and 6.1.1.4'
S S 0.1246 0.1234 'International Tables Vol C Tables 4.2.6.8 and 6.1.1.4'
O O 0.0106 0.0060 'International Tables Vol C Tables 4.2.6.8 and 6.1.1.4'
N N 0.0061 0.0033 'International Tables Vol C Tables 4.2.6.8 and 6.1.1.4'
C C 0.0033 0.0016 'International Tables Vol C Tables 4.2.6.8 and 6.1.1.4'
H H 0.0000 0.0000 'International Tables Vol C Tables 4.2.6.8 and 6.1.1.4'

loop_
_geom_angle_atom_site_label_1
_geom_angle_atom_site_label_2
_geom_angle_atom_site_label_3
_geom_angle
_geom_angle_site_symmetry_1
_geom_angle_site_symmetry_3
N12 Ni1 N32 176.43(5) . 2_566
N12 Ni1 N52 91.01(6) . 1_645
N32 Ni1 N52 91.73(6) 2_566 1_645
N12 Ni1 O1 90.54(6) . .
N32 Ni1 O1 86.88(6) 2_566 .
N52 Ni1 O1 176.03(5) 1_645 .
N12 Ni1 O2 92.19(6) . .
N32 Ni1 O2 89.99(6) 2_566 .
N52 Ni1 O2 92.38(6) 1_645 .
O1 Ni1 O2 83.91(6) . .
N12 Ni1 O11 89.06(5) . .
N32 Ni1 O11 88.58(5) 2_566 .
N52 Ni1 O11 91.43(5) 1_645 .
O1 Ni1 O11 92.25(5) . .
O2 Ni1 O11 175.97(5) . .
O13 S1 O14 110.25(10) . .
O13 S1 O12 108.29(9) . .
O14 S1 O12 109.44(9) . .
O13 S1 O11 110.49(8) . .
O14 S1 O11 109.04(8) . .
O12 S1 O11 109.32(7) . .
Ni1 O1 H19 107.5(15) . .
Ni1 O1 H20 121.5(18) . .
H19 O1 H20 110(2) . .
Ni1 O2 H21 117.4(16) . .
Ni1 O2 H22 131.5(19) . .
H21 O2 H22 107(2) . .
H23 O3 H24 108(3) . .
C101 O4 H25 111(2) . .
S1 O11 Ni1 133.93(7) . .
C12 N11 C14 107.50(14) . .
C12 N11 C11 125.94(14) . .
C14 N11 C11 126.23(14) . .
C12 N12 C13 105.42(14) . .
C12 N12 Ni1 128.81(12) . .
C13 N12 Ni1 125.54(12) . .
C32 N31 C34 107.51(14) . .
C32 N31 C31 126.20(14) . .
C34 N31 C31 126.28(15) . .
C32 N32 C33 105.65(14) . .
C32 N32 Ni1 126.89(12) . 2_566
C33 N32 Ni1 127.29(11) . 2_566
C52 N51 C54 107.29(14) . .
C52 N51 C51 126.45(14) . .
C54 N51 C51 126.11(14) . .
C52 N52 C53 105.38(14) . .
C52 N52 Ni1 127.22(12) . 1_465
C53 N52 Ni1 127.29(11) . 1_465
C6 C1 C2 119.86(14) . .
C6 C1 C11 120.38(15) . .
C2 C1 C11 119.72(15) . .
C1 C2 C3 120.23(15) . .
C1 C2 H1 119.9 . .
C3 C2 H1 119.9 . .
C4 C3 C2 119.48(15) . .
C4 C3 C31 119.87(14) . .
C2 C3 C31 120.62(15) . .
C5 C4 C3 120.65(15) . .
C5 C4 H2 119.7 . .
C3 C4 H2 119.7 . .
C4 C5 C6 119.49(15) . .
C4 C5 C51 120.81(14) . .
C6 C5 C51 119.64(15) . .
C1 C6 C5 120.28(15) . .
C1 C6 H3 119.9 . .
C5 C6 H3 119.9 . .
N11 C11 C1 110.90(13) . .
N11 C11 H4 109.5 . .
C1 C11 H4 109.5 . .
N11 C11 H5 109.5 . .
C1 C11 H5 109.5 . .
H4 C11 H5 108.0 . .
N12 C12 N11 111.37(15) . .
N12 C12 H6 124.3 . .
N11 C12 H6 124.3 . .
C14 C13 N12 109.81(16) . .
C14 C13 H7 125.1 . .
N12 C13 H7 125.1 . .
C13 C14 N11 105.90(16) . .
C13 C14 H8 127.1 . .
N11 C14 H8 127.1 . .
N31 C31 C3 113.03(13) . .
N31 C31 H9 109.0 . .
C3 C31 H9 109.0 . .
N31 C31 H10 109.0 . .
C3 C31 H10 109.0 . .
H9 C31 H10 107.8 . .
N32 C32 N31 111.10(15) . .
N32 C32 H11 124.5 . .
N31 C32 H11 124.5 . .
C34 C33 N32 109.96(15) . .
C34 C33 H12 125.0 . .
N32 C33 H12 125.0 . .
C33 C34 N31 105.79(15) . .
C33 C34 H13 127.1 . .
N31 C34 H13 127.1 . .
N51 C51 C5 112.47(14) . .
N51 C51 H14 109.1 . .
C5 C51 H14 109.1 . .
N51 C51 H15 109.1 . .
C5 C51 H15 109.1 . .
H14 C51 H15 107.8 . .
N52 C52 N51 111.19(15) . .
N52 C52 H16 124.4 . .
N51 C52 H16 124.4 . .
C54 C53 N52 110.01(15) . .
C54 C53 H17 125.0 . .
N52 C53 H17 125.0 . .
C53 C54 N51 106.13(15) . .
C53 C54 H18 126.9 . .
N51 C54 H18 126.9 . .
O4 C101 C102 113.0(3) . .
O4 C101 H26 109.0 . .
C102 C101 H26 109.0 . .
O4 C101 H27 109.0 . .
C102 C101 H27 109.0 . .
H26 C101 H27 107.8 . .
C101 C102 H28 109.5 . .
C101 C102 H29 109.5 . .
H28 C102 H29 109.5 . .
C101 C102 H30 109.5 . .
H28 C102 H30 109.5 . .
H29 C102 H30 109.5 . .

loop_
_geom_bond_atom_site_label_1
_geom_bond_atom_site_label_2
_geom_bond_distance
_geom_bond_site_symmetry_2
Ni1 N12 2.0709(15) .
Ni1 N32 2.0709(15) 2_566
Ni1 N52 2.0728(14) 1_645
Ni1 O1 2.0911(14) .
Ni1 O2 2.0962(13) .
Ni1 O11 2.1368(12) .
S1 O13 1.4580(14) .
S1 O14 1.4615(14) .
S1 O12 1.4778(13) .
S1 O11 1.4838(12) .
O1 H19 0.86(2) .
O1 H20 0.76(2) .
O2 H21 0.82(2) .
O2 H22 0.81(3) .
O3 H23 0.81(3) .
O3 H24 0.76(3) .
O4 C101 1.425(3) .
O4 H25 0.77(3) .
N11 C12 1.340(2) .
N11 C14 1.370(2) .
N11 C11 1.465(2) .
N12 C12 1.319(2) .
N12 C13 1.376(2) .
N31 C32 1.344(2) .
N31 C34 1.375(2) .
N31 C31 1.463(2) .
N32 C32 1.321(2) .
N32 C33 1.375(2) .
N32 Ni1 2.0708(15) 2_566
N51 C52 1.349(2) .
N51 C54 1.368(2) .
N51 C51 1.463(2) .
N52 C52 1.322(2) .
N52 C53 1.374(2) .
N52 Ni1 2.0728(14) 1_465
C1 C6 1.389(2) .
C1 C2 1.392(2) .
C1 C11 1.509(2) .
C2 C3 1.392(2) .
C2 H1 0.9500 .
C3 C4 1.391(2) .
C3 C31 1.507(2) .
C4 C5 1.390(2) .
C4 H2 0.9500 .
C5 C6 1.393(2) .
C5 C51 1.512(2) .
C6 H3 0.9500 .
C11 H4 0.9900 .
C11 H5 0.9900 .
C12 H6 0.9500 .
C13 C14 1.355(3) .
C13 H7 0.9500 .
C14 H8 0.9500 .
C31 H9 0.9900 .
C31 H10 0.9900 .
C32 H11 0.9500 .
C33 C34 1.354(3) .
C33 H12 0.9500 .
C34 H13 0.9500 .
C51 H14 0.9900 .
C51 H15 0.9900 .
C52 H16 0.9500 .
C53 C54 1.353(2) .
C53 H17 0.9500 .
C54 H18 0.9500 .
C101 C102 1.492(4) .
C101 H26 0.9900 .
C101 H27 0.9900 .
C102 H28 0.9800 .
C102 H29 0.9800 .
C102 H30 0.9800 .

loop_
_geom_torsion_atom_site_label_1
_geom_torsion_atom_site_label_2
_geom_torsion_atom_site_label_3
_geom_torsion_atom_site_label_4
_geom_torsion
_geom_torsion_site_symmetry_1
O13 S1 O11 Ni1 108.17(12) .
O14 S1 O11 Ni1 -130.51(12) .
O12 S1 O11 Ni1 -10.90(13) .
N12 Ni1 O11 S1 -92.30(11) .
N32 Ni1 O11 S1 85.02(11) 2_566
N52 Ni1 O11 S1 176.71(11) 1_645
O1 Ni1 O11 S1 -1.80(11) .
N52 Ni1 N12 C12 -114.49(14) 1_645
O1 Ni1 N12 C12 61.86(15) .
O2 Ni1 N12 C12 -22.07(15) .
O11 Ni1 N12 C12 154.10(14) .
N52 Ni1 N12 C13 71.93(14) 1_645
O1 Ni1 N12 C13 -111.72(14) .
O2 Ni1 N12 C13 164.35(14) .
O11 Ni1 N12 C13 -19.48(14) .
C6 C1 C2 C3 -0.7(2) .
C11 C1 C2 C3 -178.42(14) .
C1 C2 C3 C4 -0.1(2) .
C1 C2 C3 C31 -177.89(14) .
C2 C3 C4 C5 1.2(2) .
C31 C3 C4 C5 179.01(15) .
C3 C4 C5 C6 -1.5(2) .
C3 C4 C5 C51 -178.57(15) .
C2 C1 C6 C5 0.4(2) .
C11 C1 C6 C5 178.09(15) .
C4 C5 C6 C1 0.7(2) .
C51 C5 C6 C1 177.82(15) .
C12 N11 C11 C1 -86.53(19) .
C14 N11 C11 C1 86.1(2) .
C6 C1 C11 N11 -88.21(18) .
C2 C1 C11 N11 89.49(18) .
C13 N12 C12 N11 0.00(18) .
Ni1 N12 C12 N11 -174.59(10) .
C14 N11 C12 N12 0.16(19) .
C11 N11 C12 N12 173.91(14) .
C12 N12 C13 C14 -0.2(2) .
Ni1 N12 C13 C14 174.66(12) .
N12 C13 C14 N11 0.2(2) .
C12 N11 C14 C13 -0.24(19) .
C11 N11 C14 C13 -173.97(15) .
C32 N31 C31 C3 94.96(19) .
C34 N31 C31 C3 -86.8(2) .
C4 C3 C31 N31 72.0(2) .
C2 C3 C31 N31 -110.19(17) .
C33 N32 C32 N31 0.33(18) .
Ni1 N32 C32 N31 -175.16(10) 2_566
C34 N31 C32 N32 -0.22(19) .
C31 N31 C32 N32 178.27(14) .
C32 N32 C33 C34 -0.3(2) .
Ni1 N32 C33 C34 175.14(12) 2_566
N32 C33 C34 N31 0.2(2) .
C32 N31 C34 C33 0.02(19) .
C31 N31 C34 C33 -178.47(15) .
C52 N51 C51 C5 92.8(2) .
C54 N51 C51 C5 -82.2(2) .
C4 C5 C51 N51 -39.5(2) .
C6 C5 C51 N51 143.45(15) .
C53 N52 C52 N51 0.36(19) .
Ni1 N52 C52 N51 176.85(10) 1_465
C54 N51 C52 N52 -0.62(19) .
C51 N51 C52 N52 -176.45(14) .
C52 N52 C53 C54 0.04(19) .
Ni1 N52 C53 C54 -176.45(12) 1_465
N52 C53 C54 N51 -0.4(2) .
C52 N51 C54 C53 0.61(19) .
C51 N51 C54 C53 176.46(15) .
